data_1001051
loop_
_publ_author_name
'Djega-Mariadassou, C'
'Basile, F'
'Poix, P'
'Michel, A'

_publ_section_title
;
Preparation et proprietes cristallographiques des phases Fe~3-x~ Sn~x~
O4
;
_journal_coden_ASTM ANCPAC
_journal_name_full 'Annales de Chimie (Paris) (Vol=Year)'
_journal_page_first 15
_journal_page_last 20
_journal_volume 1973
_journal_year 1973
_chemical_formula_structural 'Fe2.5 Sn.5 O4'
_chemical_formula_sum 'Fe2.5 O4 Sn0.5'
_chemical_name_systematic 'Iron tin oxide (2.5/0.5/4)'
_space_group_IT_number 227
_symmetry_cell_setting cubic
_symmetry_space_group_name_Hall 'F 4d 2 3 -1d'
_symmetry_space_group_name_H-M 'F d -3 m :1'
_cell_angle_alpha 90
_cell_angle_beta 90
_cell_angle_gamma 90
_cell_formula_units_Z 8
_cell_length_a 8.595
_cell_length_b 8.595
_cell_length_c 8.595
_cell_volume 634.9
_refine_ls_R_factor_all 0.0712
_cod_original_sg_symbol_H-M 'F d -3 m S'
_cod_original_formula_sum 'Fe2.5 O4 Sn.5'
_cod_database_code 1001051

loop_
_symmetry_equiv_pos_as_xyz
x,y,z
y,z,x
z,x,y
x,z,y
y,x,z
z,y,x
x,-y,-z
y,-z,-x
z,-x,-y
x,-z,-y
y,-x,-z
z,-y,-x
-x,y,-z
-y,z,-x
-z,x,-y
-x,z,-y
-y,x,-z
-z,y,-x
-x,-y,z
-y,-z,x
-z,-x,y
-x,-z,y
-y,-x,z
-z,-y,x
1/4-x,1/4-y,1/4-z
1/4-y,1/4-z,1/4-x
1/4-z,1/4-x,1/4-y
1/4-x,1/4-z,1/4-y
1/4-y,1/4-x,1/4-z
1/4-z,1/4-y,1/4-x
1/4-x,1/4+y,1/4+z
1/4-y,1/4+z,1/4+x
1/4-z,1/4+x,1/4+y
1/4-x,1/4+z,1/4+y
1/4-y,1/4+x,1/4+z
1/4-z,1/4+y,1/4+x
1/4+x,1/4-y,1/4+z
1/4+y,1/4-z,1/4+x
1/4+z,1/4-x,1/4+y
1/4+x,1/4-z,1/4+y
1/4+y,1/4-x,1/4+z
1/4+z,1/4-y,1/4+x
1/4+x,1/4+y,1/4-z
1/4+y,1/4+z,1/4-x
1/4+z,1/4+x,1/4-y
1/4+x,1/4+z,1/4-y
1/4+y,1/4+x,1/4-z
1/4+z,1/4+y,1/4-x
x,1/2+y,1/2+z
1/2+x,y,1/2+z
1/2+x,1/2+y,z
y,1/2+z,1/2+x
1/2+y,z,1/2+x
1/2+y,1/2+z,x
z,1/2+x,1/2+y
1/2+z,x,1/2+y
1/2+z,1/2+x,y
x,1/2+z,1/2+y
1/2+x,z,1/2+y
1/2+x,1/2+z,y
y,1/2+x,1/2+z
1/2+y,x,1/2+z
1/2+y,1/2+x,z
z,1/2+y,1/2+x
1/2+z,y,1/2+x
1/2+z,1/2+y,x
x,1/2-y,1/2-z
1/2+x,-y,1/2-z
1/2+x,1/2-y,-z
y,1/2-z,1/2-x
1/2+y,-z,1/2-x
1/2+y,1/2-z,-x
z,1/2-x,1/2-y
1/2+z,-x,1/2-y
1/2+z,1/2-x,-y
x,1/2-z,1/2-y
1/2+x,-z,1/2-y
1/2+x,1/2-z,-y
y,1/2-x,1/2-z
1/2+y,-x,1/2-z
1/2+y,1/2-x,-z
z,1/2-y,1/2-x
1/2+z,-y,1/2-x
1/2+z,1/2-y,-x
-x,1/2+y,1/2-z
1/2-x,y,1/2-z
1/2-x,1/2+y,-z
-y,1/2+z,1/2-x
1/2-y,z,1/2-x
1/2-y,1/2+z,-x
-z,1/2+x,1/2-y
1/2-z,x,1/2-y
1/2-z,1/2+x,-y
-x,1/2+z,1/2-y
1/2-x,z,1/2-y
1/2-x,1/2+z,-y
-y,1/2+x,1/2-z
1/2-y,x,1/2-z
1/2-y,1/2+x,-z
-z,1/2+y,1/2-x
1/2-z,y,1/2-x
1/2-z,1/2+y,-x
-x,1/2-y,1/2+z
1/2-x,-y,1/2+z
1/2-x,1/2-y,z
-y,1/2-z,1/2+x
1/2-y,-z,1/2+x
1/2-y,1/2-z,x
-z,1/2-x,1/2+y
1/2-z,-x,1/2+y
1/2-z,1/2-x,y
-x,1/2-z,1/2+y
1/2-x,-z,1/2+y
1/2-x,1/2-z,y
-y,1/2-x,1/2+z
1/2-y,-x,1/2+z
1/2-y,1/2-x,z
-z,1/2-y,1/2+x
1/2-z,-y,1/2+x
1/2-z,1/2-y,x
1/4-x,3/4-y,3/4-z
3/4-x,1/4-y,3/4-z
3/4-x,3/4-y,1/4-z
1/4-y,3/4-z,3/4-x
3/4-y,1/4-z,3/4-x
3/4-y,3/4-z,1/4-x
1/4-z,3/4-x,3/4-y
3/4-z,1/4-x,3/4-y
3/4-z,3/4-x,1/4-y
1/4-x,3/4-z,3/4-y
3/4-x,1/4-z,3/4-y
3/4-x,3/4-z,1/4-y
1/4-y,3/4-x,3/4-z
3/4-y,1/4-x,3/4-z
3/4-y,3/4-x,1/4-z
1/4-z,3/4-y,3/4-x
3/4-z,1/4-y,3/4-x
3/4-z,3/4-y,1/4-x
1/4-x,3/4+y,3/4+z
3/4-x,1/4+y,3/4+z
3/4-x,3/4+y,1/4+z
1/4-y,3/4+z,3/4+x
3/4-y,1/4+z,3/4+x
3/4-y,3/4+z,1/4+x
1/4-z,3/4+x,3/4+y
3/4-z,1/4+x,3/4+y
3/4-z,3/4+x,1/4+y
1/4-x,3/4+z,3/4+y
3/4-x,1/4+z,3/4+y
3/4-x,3/4+z,1/4+y
1/4-y,3/4+x,3/4+z
3/4-y,1/4+x,3/4+z
3/4-y,3/4+x,1/4+z
1/4-z,3/4+y,3/4+x
3/4-z,1/4+y,3/4+x
3/4-z,3/4+y,1/4+x
1/4+x,3/4-y,3/4+z
3/4+x,1/4-y,3/4+z
3/4+x,3/4-y,1/4+z
1/4+y,3/4-z,3/4+x
3/4+y,1/4-z,3/4+x
3/4+y,3/4-z,1/4+x
1/4+z,3/4-x,3/4+y
3/4+z,1/4-x,3/4+y
3/4+z,3/4-x,1/4+y
1/4+x,3/4-z,3/4+y
3/4+x,1/4-z,3/4+y
3/4+x,3/4-z,1/4+y
1/4+y,3/4-x,3/4+z
3/4+y,1/4-x,3/4+z
3/4+y,3/4-x,1/4+z
1/4+z,3/4-y,3/4+x
3/4+z,1/4-y,3/4+x
3/4+z,3/4-y,1/4+x
1/4+x,3/4+y,3/4-z
3/4+x,1/4+y,3/4-z
3/4+x,3/4+y,1/4-z
1/4+y,3/4+z,3/4-x
3/4+y,1/4+z,3/4-x
3/4+y,3/4+z,1/4-x
1/4+z,3/4+x,3/4-y
3/4+z,1/4+x,3/4-y
3/4+z,3/4+x,1/4-y
1/4+x,3/4+z,3/4-y
3/4+x,1/4+z,3/4-y
3/4+x,3/4+z,1/4-y
1/4+y,3/4+x,3/4-z
3/4+y,1/4+x,3/4-z
3/4+y,3/4+x,1/4-z
1/4+z,3/4+y,3/4-x
3/4+z,1/4+y,3/4-x
3/4+z,3/4+y,1/4-x

loop_
_atom_site_label
_atom_site_type_symbol
_atom_site_symmetry_multiplicity
_atom_site_Wyckoff_symbol
_atom_site_fract_x
_atom_site_fract_y
_atom_site_fract_z
_atom_site_occupancy
_atom_site_attached_hydrogens
_atom_site_calc_flag
Fe1 Fe2+ 8 a 0. 0. 0. 1. 0 d
Fe2 Fe2+ 16 d 0.625 0.625 0.625 0.75 0 d
Sn1 Sn4+ 16 d 0.625 0.625 0.625 0.25 0 d
O1 O2- 32 e 0.381 0.381 0.381 1. 0 d

loop_
_atom_type_symbol
_atom_type_oxidation_number
Fe2+ 2.400
Sn4+ 4.000
O2- -2.000
